data_2235388
loop_
_publ_author_name
'Zhao, Min-Min'

_publ_section_title
;
 4-Chloroanilinium 2-carboxyacetate
;
_journal_coeditor_code BX2414
_journal_issue 7
_journal_name_full 'Acta Crystallographica Section E'
_journal_page_first o2079
_journal_paper_doi 10.1107/S1600536812025469
_journal_volume 68
_journal_year 2012
_chemical_formula_iupac 'C6 H7 Cl N +, C3 H3 O4 -'
_chemical_formula_moiety 'C6 H7 Cl N +, C3 H3 O4 -'
_chemical_formula_sum 'C9 H10 Cl N O4'
_chemical_formula_weight 231.63
_chemical_name_systematic
;
4-Chloroanilinium 2-carboxyacetate
;
_space_group_IT_number 14
_symmetry_cell_setting monoclinic
_symmetry_space_group_name_Hall '-P 2ybc'
_symmetry_space_group_name_H-M 'P 1 21/c 1'
_atom_sites_solution_hydrogens geom
_atom_sites_solution_primary direct
_atom_sites_solution_secondary difmap
_audit_creation_method SHELXL-97
_cell_angle_alpha 90.00
_cell_angle_beta 93.809(2)
_cell_angle_gamma 90.00
_cell_formula_units_Z 4
_cell_length_a 12.8272(19)
_cell_length_b 9.2273(10)
_cell_length_c 8.4114(13)
_cell_measurement_reflns_used 2259
_cell_measurement_temperature 153(2)
_cell_measurement_theta_max 27.48
_cell_measurement_theta_min 2.72
_cell_volume 993.4(2)
_computing_cell_refinement '<i>CrystalClear</i> (Rigaku, 2005)'
_computing_data_collection '<i>CrystalClear</i> (Rigaku, 2005)'
_computing_data_reduction '<i>CrystalClear</i> (Rigaku, 2005)'
_computing_molecular_graphics '<i>SHELXTL</i>  (Sheldrick, 2008)'
_computing_publication_material '<i>SHELXTL</i>  (Sheldrick, 2008)'
_computing_structure_refinement '<i>SHELXL97</i> (Sheldrick, 2008)'
_computing_structure_solution '<i>SHELXS97</i> (Sheldrick, 2008)'
_diffrn_ambient_temperature 153(2)
_diffrn_detector_area_resol_mean 13.6612
_diffrn_measured_fraction_theta_full 0.993
_diffrn_measured_fraction_theta_max 0.993
_diffrn_measurement_device_type 'Rigaku Mercury CCD'
_diffrn_measurement_method 'CCD profile fitting'
_diffrn_radiation_monochromator graphite
_diffrn_radiation_source 'fine-focus sealed tube'
_diffrn_radiation_type MoK\a
_diffrn_radiation_wavelength 0.71073
_diffrn_reflns_av_R_equivalents 0.0251
_diffrn_reflns_av_sigmaI/netI 0.0279
_diffrn_reflns_limit_h_max 16
_diffrn_reflns_limit_h_min -16
_diffrn_reflns_limit_k_max 11
_diffrn_reflns_limit_k_min -9
_diffrn_reflns_limit_l_max 10
_diffrn_reflns_limit_l_min -10
_diffrn_reflns_number 6935
_diffrn_reflns_theta_full 27.48
_diffrn_reflns_theta_max 27.48
_diffrn_reflns_theta_min 2.72
_exptl_absorpt_coefficient_mu 0.377
_exptl_absorpt_correction_T_max 1.000
_exptl_absorpt_correction_T_min 0.910
_exptl_absorpt_correction_type multi-scan
_exptl_absorpt_process_details '(<i>CrystalClear</i>; Rigaku, 2005)'
_exptl_crystal_colour colourless
_exptl_crystal_density_diffrn 1.549
_exptl_crystal_density_method 'not measured'
_exptl_crystal_description block
_exptl_crystal_F_000 480
_exptl_crystal_size_max 0.10
_exptl_crystal_size_mid 0.05
_exptl_crystal_size_min 0.05
_refine_diff_density_max 0.324
_refine_diff_density_min -0.271
_refine_ls_extinction_method none
_refine_ls_goodness_of_fit_ref 1.055
_refine_ls_hydrogen_treatment constr
_refine_ls_matrix_type full
_refine_ls_number_parameters 137
_refine_ls_number_reflns 2259
_refine_ls_number_restraints 4
_refine_ls_restrained_S_all 1.071
_refine_ls_R_factor_all 0.0403
_refine_ls_R_factor_gt 0.0339
_refine_ls_shift/su_max 0.000
_refine_ls_shift/su_mean 0.000
_refine_ls_structure_factor_coef Fsqd
_refine_ls_weighting_details 'calc w=1/[\s^2^(Fo^2^)+(0.0471P)^2^+0.2506P] where P=(Fo^2^+2Fc^2^)/3'
_refine_ls_weighting_scheme calc
_refine_ls_wR_factor_gt 0.0842
_refine_ls_wR_factor_ref 0.0877
_reflns_number_gt 1985
_reflns_number_total 2259
_reflns_threshold_expression >2sigma(I)
_cod_data_source_file bx2414.cif
_cod_data_source_block I
_cod_original_sg_symbol_Hall '-P 2ybc '
_cod_original_sg_symbol_H-M 'P 21/c'
_cod_database_code 2235388
_cod_database_fobs_code 2235388

loop_
_symmetry_equiv_pos_as_xyz
'x, y, z'
'-x, y+1/2, -z+1/2'
'-x, -y, -z'
'x, -y-1/2, z-1/2'

loop_
_atom_site_type_symbol
_atom_site_label
_atom_site_fract_x
_atom_site_fract_y
_atom_site_fract_z
_atom_site_U_iso_or_equiv
_atom_site_adp_type
_atom_site_calc_flag
_atom_site_refinement_flags
_atom_site_occupancy
_atom_site_symmetry_multiplicity
Cl Cl1 0.58798(3) 0.24099(5) 0.04636(6) 0.03142(14) Uani d . 1 1
O O1 0.05355(8) 0.92647(10) 0.25990(11) 0.0154(2) Uani d . 1 1
O O2 0.12165(8) 1.07190(10) 0.45291(12) 0.0164(2) Uani d . 1 1
O O3 0.16242(8) 0.58923(10) 0.41276(12) 0.0176(2) Uani d . 1 1
O O4 -0.00722(7) 0.64921(10) 0.40573(11) 0.0150(2) Uani d D 1 1
H H4 -0.0212 0.5744 0.3562 0.022 Uiso d RD 1 1
N N1 0.16273(9) 0.31425(13) 0.27635(14) 0.0144(3) Uani d D 1 1
H H1A 0.1611 0.3942 0.3353 0.022 Uiso calc RD 1 1
H H1B 0.1469 0.2379 0.3348 0.022 Uiso calc RD 1 1
H H1C 0.1165 0.3220 0.1930 0.022 Uiso calc RD 1 1
C C9 0.09274(11) 0.67518(15) 0.43794(15) 0.0125(3) Uani d . 1 1
C C7 0.09565(10) 0.95030(15) 0.39848(16) 0.0119(3) Uani d . 1 1
C C4 0.26723(10) 0.29563(15) 0.22045(15) 0.0137(3) Uani d . 1 1
C C1 0.46232(12) 0.26233(17) 0.11081(19) 0.0203(3) Uani d . 1 1
C C8 0.11608(11) 0.82132(15) 0.51033(16) 0.0139(3) Uani d . 1 1
H H8A 0.1889 0.8233 0.5495 0.017 Uiso calc R 1 1
H H8B 0.0743 0.8332 0.6014 0.017 Uiso calc R 1 1
C C6 0.39676(12) 0.14367(17) 0.11557(19) 0.0217(3) Uani d . 1 1
H H6A 0.4186 0.0533 0.0817 0.026 Uiso calc R 1 1
C C5 0.29804(12) 0.16053(16) 0.17131(17) 0.0186(3) Uani d . 1 1
H H5A 0.2532 0.0816 0.1755 0.022 Uiso calc R 1 1
C C2 0.43096(12) 0.39847(17) 0.15827(18) 0.0206(3) Uani d . 1 1
H H2A 0.4755 0.4776 0.1531 0.025 Uiso calc R 1 1
C C3 0.33224(11) 0.41483(16) 0.21357(17) 0.0174(3) Uani d . 1 1
H H3A 0.3098 0.5054 0.2459 0.021 Uiso calc R 1 1

loop_
_atom_site_aniso_label
_atom_site_aniso_U_11
_atom_site_aniso_U_22
_atom_site_aniso_U_33
_atom_site_aniso_U_12
_atom_site_aniso_U_13
_atom_site_aniso_U_23
Cl1 0.0211(2) 0.0287(3) 0.0460(3) 0.00583(15) 0.01430(18) 0.00397(18)
O1 0.0212(5) 0.0124(5) 0.0121(5) 0.0001(4) -0.0013(4) -0.0001(4)
O2 0.0213(5) 0.0111(5) 0.0167(5) -0.0022(4) 0.0002(4) -0.0015(4)
O3 0.0179(5) 0.0131(5) 0.0219(5) 0.0021(4) 0.0030(4) -0.0023(4)
O4 0.0165(5) 0.0108(5) 0.0171(5) 0.0002(4) -0.0019(4) -0.0018(4)
N1 0.0143(5) 0.0126(6) 0.0161(6) 0.0000(4) -0.0005(5) -0.0010(4)
C9 0.0177(6) 0.0113(7) 0.0086(6) 0.0002(5) 0.0012(5) 0.0032(5)
C7 0.0105(6) 0.0126(7) 0.0129(6) 0.0013(5) 0.0028(5) -0.0005(5)
C4 0.0141(6) 0.0146(7) 0.0122(6) 0.0012(5) -0.0005(5) 0.0002(5)
C1 0.0154(7) 0.0235(8) 0.0223(7) 0.0046(6) 0.0043(6) 0.0032(6)
C8 0.0164(6) 0.0122(7) 0.0126(6) 0.0007(5) -0.0011(5) -0.0008(5)
C6 0.0251(8) 0.0154(8) 0.0249(8) 0.0049(6) 0.0032(6) -0.0008(6)
C5 0.0205(7) 0.0142(8) 0.0210(7) -0.0005(5) 0.0000(6) -0.0006(5)
C2 0.0187(7) 0.0187(8) 0.0245(8) -0.0026(6) 0.0028(6) 0.0023(6)
C3 0.0187(7) 0.0131(7) 0.0203(7) 0.0011(5) 0.0003(6) -0.0016(5)

loop_
_atom_type_symbol
_atom_type_description
_atom_type_scat_dispersion_real
_atom_type_scat_dispersion_imag
_atom_type_scat_source
C C 0.0033 0.0016 'International Tables Vol C Tables 4.2.6.8 and 6.1.1.4'
H H 0.0000 0.0000 'International Tables Vol C Tables 4.2.6.8 and 6.1.1.4'
N N 0.0061 0.0033 'International Tables Vol C Tables 4.2.6.8 and 6.1.1.4'
O O 0.0106 0.0060 'International Tables Vol C Tables 4.2.6.8 and 6.1.1.4'
Cl Cl 0.1484 0.1585 'International Tables Vol C Tables 4.2.6.8 and 6.1.1.4'

loop_
_geom_angle_atom_site_label_1
_geom_angle_atom_site_label_2
_geom_angle_atom_site_label_3
_geom_angle
C9 O4 H4 115.8
C4 N1 H1A 109.5
C4 N1 H1B 109.5
H1A N1 H1B 109.5
C4 N1 H1C 109.5
H1A N1 H1C 109.5
H1B N1 H1C 109.5
O3 C9 O4 124.03(13)
O3 C9 C8 121.60(12)
O4 C9 C8 114.37(11)
O2 C7 O1 125.35(12)
O2 C7 C8 116.31(11)
O1 C7 C8 118.34(12)
C5 C4 C3 121.36(13)
C5 C4 N1 119.37(12)
C3 C4 N1 119.25(12)
C6 C1 C2 121.38(14)
C6 C1 Cl1 119.71(12)
C2 C1 Cl1 118.91(12)
C9 C8 C7 115.35(11)
C9 C8 H8A 108.4
C7 C8 H8A 108.4
C9 C8 H8B 108.4
C7 C8 H8B 108.4
H8A C8 H8B 107.5
C1 C6 C5 119.42(14)
C1 C6 H6A 120.3
C5 C6 H6A 120.3
C4 C5 C6 119.25(14)
C4 C5 H5A 120.4
C6 C5 H5A 120.4
C1 C2 C3 118.99(14)
C1 C2 H2A 120.5
C3 C2 H2A 120.5
C4 C3 C2 119.60(13)
C4 C3 H3A 120.2
C2 C3 H3A 120.2

loop_
_geom_bond_atom_site_label_1
_geom_bond_atom_site_label_2
_geom_bond_distance
Cl1 C1 1.7455(16)
O1 C7 1.2709(16)
O2 C7 1.2488(17)
O3 C9 1.2238(17)
O4 C9 1.3149(16)
O4 H4 0.8200
N1 C4 1.4598(17)
N1 H1A 0.8900
N1 H1B 0.8900
N1 H1C 0.8900
C9 C8 1.5015(19)
C7 C8 1.5289(18)
C4 C5 1.379(2)
C4 C3 1.384(2)
C1 C6 1.383(2)
C1 C2 1.386(2)
C8 H8A 0.9700
C8 H8B 0.9700
C6 C5 1.388(2)
C6 H6A 0.9300
C5 H5A 0.9300
C2 C3 1.386(2)
C2 H2A 0.9300
C3 H3A 0.9300

loop_
_geom_hbond_atom_site_label_D
_geom_hbond_atom_site_label_H
_geom_hbond_atom_site_label_A
_geom_hbond_site_symmetry_A
_geom_hbond_distance_DH
_geom_hbond_distance_HA
_geom_hbond_distance_DA
_geom_hbond_angle_DHA
O4 H4 O1 2_545 0.82 1.71 2.5314(14) 175.5
N1 H1B O2 1_545 0.89 1.87 2.7546(16) 176.2
N1 H1C O4 2_545 0.89 2.25 2.8702(15) 126.9
N1 H1C O2 4_575 0.89 2.25 2.9313(15) 133.2
N1 H1A O3 . 0.89 1.91 2.7848(15) 165.7
C3 H3A O3 . 0.93 2.55 3.2599(18) 134

loop_
_cod_related_entry_id
_cod_related_entry_database
_cod_related_entry_code
1 ChemSpider 30657850
